data_4038872
loop_
_publ_author_name
'Musina, Elvira I.'
'Wittmann, Tatiana I.'
'Musin, Lenar'
'Balueva, Anna S.'
'Shpagina, Alena S.'
'Litvinov, Igor A.'
'L\"onnecke, Peter'
'Hey-Hawkins, Evamarie'
'Karasik, Andrey A.'
'Sinyashin, Oleg G.'

_publ_section_title
;
 Dynamic covalent chemistry approach toward 18-membered
 P<sub>4</sub>N<sub>2</sub> macrocycles and their nickel(II) complexes.
;
_journal_name_full 'The Journal of organic chemistry'
_journal_paper_doi 10.1021/acs.joc.0c01317
_journal_year 2020
_chemical_formula_moiety 'C48 H58 N6 Ni P4, 2(B F4) [+ solvent]'
_chemical_formula_sum 'C48 H58 B2 F8 N6 Ni P4'
_chemical_formula_weight 1075.19
_chemical_melting_point 453
_chemical_name_systematic
;
[(1,10-Di(4?-methylbenzyl)-3,8,12,17-(RSSR)-tetra(pyridine-2?-yl)-1,10-diaza?3,8,12,17?
tetraphosphacyclooctadecane)nickel(II) tetrafluoroborate
;
_space_group_crystal_system triclinic
_space_group_IT_number 2
_space_group_name_Hall '-P 1'
_space_group_name_H-M_alt 'P -1'
_atom_sites_solution_hydrogens geom
_audit_creation_method SHELXL-2018/3
_cell_angle_alpha 88.718(2)
_cell_angle_beta 84.969(2)
_cell_angle_gamma 71.022(2)
_cell_formula_units_Z 2
_cell_length_a 10.9900(17)
_cell_length_b 13.243(2)
_cell_length_c 20.297(3)
_cell_measurement_reflns_used 5455
_cell_measurement_temperature 296(2)
_cell_measurement_theta_max 21.08
_cell_measurement_theta_min 2.20
_cell_volume 2782.6(7)
_computing_cell_refinement 'Bruker SAINT'
_computing_data_collection 'Bruker APEX2'
_computing_data_reduction 'Bruker SAINT'
_computing_molecular_graphics 'Bruker SHELXTL'
_computing_publication_material 'Bruker SHELXTL'
_computing_structure_refinement 'SHELXL-2018/3 (Sheldrick, 2018)'
_computing_structure_solution 'SHELXT 2014/4 (Sheldrick, 2014)'
_diffrn_ambient_temperature 296(2)
_diffrn_measured_fraction_theta_full 1.000
_diffrn_measured_fraction_theta_max 0.997
_diffrn_measurement_device_type 'Bruker APEX-II CCD'
_diffrn_measurement_method '\f and \w scans'
_diffrn_radiation_type MoK\a
_diffrn_radiation_wavelength 0.71073
_diffrn_reflns_av_R_equivalents 0.0277
_diffrn_reflns_av_unetI/netI 0.0296
_diffrn_reflns_Laue_measured_fraction_full 1.000
_diffrn_reflns_Laue_measured_fraction_max 0.997
_diffrn_reflns_limit_h_max 14
_diffrn_reflns_limit_h_min -14
_diffrn_reflns_limit_k_max 17
_diffrn_reflns_limit_k_min -17
_diffrn_reflns_limit_l_max 26
_diffrn_reflns_limit_l_min -26
_diffrn_reflns_number 45216
_diffrn_reflns_point_group_measured_fraction_full 1.000
_diffrn_reflns_point_group_measured_fraction_max 0.997
_diffrn_reflns_theta_full 25.242
_diffrn_reflns_theta_max 28.000
_diffrn_reflns_theta_min 1.626
_exptl_absorpt_coefficient_mu 0.532
_exptl_absorpt_correction_T_max 0.7459
_exptl_absorpt_correction_T_min 0.5752
_exptl_absorpt_correction_type multi-scan
_exptl_crystal_colour colorless
_exptl_crystal_density_diffrn 1.310
_exptl_crystal_description prismatic
_exptl_crystal_F_000 1140
_exptl_crystal_size_max 0.261
_exptl_crystal_size_mid 0.163
_exptl_crystal_size_min 0.157
_refine_diff_density_max 0.729
_refine_diff_density_min -0.483
_refine_diff_density_rms 0.058
_refine_ls_extinction_method none
_refine_ls_goodness_of_fit_ref 0.984
_refine_ls_hydrogen_treatment constr
_refine_ls_matrix_type full
_refine_ls_number_parameters 625
_refine_ls_number_reflns 13400
_refine_ls_number_restraints 0
_refine_ls_restrained_S_all 0.984
_refine_ls_R_factor_all 0.0662
_refine_ls_R_factor_gt 0.0483
_refine_ls_shift/su_max 0.000
_refine_ls_shift/su_mean 0.000
_refine_ls_structure_factor_coef Fsqd
_refine_ls_weighting_details 'w=1/[\s^2^(Fo^2^)+(0.0877P)^2^+1.2250P] where P=(Fo^2^+2Fc^2^)/3'
_refine_ls_weighting_scheme calc
_refine_ls_wR_factor_gt 0.1371
_refine_ls_wR_factor_ref 0.1530
_reflns_Friedel_coverage 0.000
_reflns_number_gt 10032
_reflns_number_total 13400
_reflns_threshold_expression 'I > 2\s(I)'
_cod_data_source_file jo0c01317_si_002.cif
_cod_data_source_block shelx
_cod_database_code 4038872
_shelx_shelxl_version_number 2018/3
_shelx_space_group_comment
;
The symmetry employed for this shelxl refinement is uniquely defined
by the following loop, which should always be used as a source of
symmetry information in preference to the above space-group names.
They are only intended as comments.
;
_shelx_estimated_absorpt_t_min 0.874
_shelx_estimated_absorpt_t_max 0.921

loop_
_space_group_symop_operation_xyz
'x, y, z'
'-x, -y, -z'

loop_
_atom_site_label
_atom_site_type_symbol
_atom_site_fract_x
_atom_site_fract_y
_atom_site_fract_z
_atom_site_U_iso_or_equiv
_atom_site_adp_type
_atom_site_occupancy
_atom_site_site_symmetry_order
_atom_site_calc_flag
_atom_site_refinement_flags_posn
_atom_site_refinement_flags_adp
_atom_site_refinement_flags_occupancy
_atom_site_disorder_assembly
_atom_site_disorder_group
C1 C 0.2403(2) -0.0225(2) -0.07992(14) 0.0556(6) Uani 1 1 d . . . . .
H1A H 0.185504 -0.047534 -0.048139 0.067 Uiso 1 1 calc R U . . .
H1B H 0.185621 0.020171 -0.112185 0.067 Uiso 1 1 calc R U . . .
C1B C 0.7509(3) -0.1028(2) 0.48034(15) 0.0604(7) Uani 1 1 d . . . . .
H1B1 H 0.671669 -0.057844 0.503767 0.073 Uiso 1 1 calc R U . . .
H1B2 H 0.726985 -0.136563 0.443930 0.073 Uiso 1 1 calc R U . . .
C2 C 0.5574(2) 0.0934(2) 0.14894(12) 0.0485(5) Uani 1 1 d . . . . .
H2A H 0.519247 0.145906 0.183824 0.058 Uiso 1 1 calc R U . . .
H2B H 0.585230 0.023235 0.168887 0.058 Uiso 1 1 calc R U . . .
C2B C 1.0516(3) 0.2453(2) 0.50055(14) 0.0524(6) Uani 1 1 d . . . . .
H2B1 H 1.025307 0.316486 0.481948 0.063 Uiso 1 1 calc R U . . .
H2B2 H 1.046549 0.251577 0.548308 0.063 Uiso 1 1 calc R U . . .
C3 C 0.3052(3) 0.0810(2) 0.14360(13) 0.0514(6) Uani 1 1 d . . . . .
H3A H 0.339071 0.047529 0.184089 0.062 Uiso 1 1 calc R U . . .
H3B H 0.244383 0.150966 0.155356 0.062 Uiso 1 1 calc R U . . .
C3B C 0.7858(2) 0.2535(2) 0.51052(14) 0.0571(7) Uani 1 1 d . . . . .
H3B1 H 0.795501 0.292839 0.548341 0.069 Uiso 1 1 calc R U . . .
H3B2 H 0.747599 0.305298 0.477392 0.069 Uiso 1 1 calc R U . . .
C4 C 0.2311(3) 0.0145(2) 0.11525(14) 0.0563(7) Uani 1 1 d . . . . .
H4A H 0.291982 -0.043206 0.088921 0.068 Uiso 1 1 calc R U . . .
H4B H 0.193429 -0.017274 0.151666 0.068 Uiso 1 1 calc R U . . .
C4B C 0.6918(2) 0.1936(3) 0.53210(16) 0.0656(8) Uani 1 1 d . . . . .
H4B1 H 0.738540 0.128333 0.553875 0.079 Uiso 1 1 calc R U . . .
H4B2 H 0.626642 0.237090 0.564431 0.079 Uiso 1 1 calc R U . . .
C5 C 0.1246(3) 0.0761(3) 0.07279(16) 0.0671(8) Uani 1 1 d . . . . .
H5A H 0.055787 0.124875 0.101047 0.080 Uiso 1 1 calc R U . . .
H5B H 0.089435 0.025981 0.053865 0.080 Uiso 1 1 calc R U . . .
C5B C 0.6245(3) 0.1652(3) 0.47682(18) 0.0717(9) Uani 1 1 d . . . . .
H5B1 H 0.570254 0.231038 0.458457 0.086 Uiso 1 1 calc R U . . .
H5B2 H 0.568056 0.127110 0.495848 0.086 Uiso 1 1 calc R U . . .
C6 C 0.1657(2) 0.1396(2) 0.01697(15) 0.0578(7) Uani 1 1 d . . . . .
H6A H 0.182837 0.199585 0.036054 0.069 Uiso 1 1 calc R U . . .
H6B H 0.094116 0.168262 -0.010246 0.069 Uiso 1 1 calc R U . . .
C6B C 0.7114(3) 0.0977(2) 0.42012(15) 0.0610(7) Uani 1 1 d . . . . .
H6B1 H 0.748363 0.142921 0.392548 0.073 Uiso 1 1 calc R U . . .
H6B2 H 0.658531 0.072233 0.393195 0.073 Uiso 1 1 calc R U . . .
C7 C 0.7348(3) 0.1645(3) 0.15595(17) 0.0674(8) Uani 1 1 d . . . . .
H7A H 0.805923 0.177666 0.129501 0.081 Uiso 1 1 calc R U . . .
H7B H 0.770704 0.115004 0.190644 0.081 Uiso 1 1 calc R U . . .
C7B C 1.2636(3) 0.2538(3) 0.45609(19) 0.0760(9) Uani 1 1 d . . . . .
H7B1 H 1.350261 0.208565 0.441585 0.091 Uiso 1 1 calc R U . . .
H7B2 H 1.269033 0.293578 0.494672 0.091 Uiso 1 1 calc R U . . .
C8 C 0.6481(3) 0.2679(2) 0.18700(15) 0.0597(7) Uani 1 1 d . . . . .
C8B C 1.2116(3) 0.3308(3) 0.40207(16) 0.0625(7) Uani 1 1 d . . . . .
C9 C 0.6003(4) 0.2743(3) 0.25205(17) 0.0737(9) Uani 1 1 d . . . . .
H9 H 0.623950 0.213732 0.278315 0.088 Uiso 1 1 calc R U . . .
C9B C 1.1422(4) 0.4365(3) 0.41503(19) 0.0799(9) Uani 1 1 d . . . . .
H9B H 1.129807 0.462375 0.458173 0.096 Uiso 1 1 calc R U . . .
C10 C 0.5173(4) 0.3694(3) 0.27934(19) 0.0847(11) Uani 1 1 d . . . . .
H10 H 0.486924 0.371687 0.323695 0.102 Uiso 1 1 calc R U . . .
C10B C 1.0912(4) 0.5039(3) 0.3650(2) 0.0886(11) Uani 1 1 d . . . . .
H10B H 1.043684 0.574703 0.375083 0.106 Uiso 1 1 calc R U . . .
C11 C 0.4794(4) 0.4601(3) 0.2423(2) 0.0822(10) Uani 1 1 d . . . . .
C11B C 1.1080(4) 0.4703(3) 0.3006(2) 0.0814(10) Uani 1 1 d . . . . .
C12 C 0.5268(4) 0.4536(3) 0.1776(2) 0.0917(12) Uani 1 1 d . . . . .
H12 H 0.502406 0.514248 0.151381 0.110 Uiso 1 1 calc R U . . .
C12B C 1.1803(4) 0.3654(3) 0.28735(18) 0.0774(9) Uani 1 1 d . . . . .
H12B H 1.195719 0.340818 0.243867 0.093 Uiso 1 1 calc R U . . .
C13 C 0.6098(4) 0.3599(3) 0.15002(18) 0.0799(10) Uani 1 1 d . . . . .
H13 H 0.640571 0.358442 0.105764 0.096 Uiso 1 1 calc R U . . .
C13B C 1.2303(3) 0.2963(3) 0.33725(18) 0.0712(8) Uani 1 1 d . . . . .
H13B H 1.277269 0.225465 0.327109 0.085 Uiso 1 1 calc R U . . .
C14 C 0.3847(4) 0.5638(4) 0.2715(3) 0.1261(19) Uani 1 1 d . . . . .
H14A H 0.369667 0.618285 0.238313 0.189 Uiso 1 1 calc R U . . .
H14B H 0.304610 0.552854 0.286407 0.189 Uiso 1 1 calc R U . . .
H14C H 0.420123 0.585544 0.308131 0.189 Uiso 1 1 calc R U . . .
C14B C 1.0485(6) 0.5445(4) 0.2456(3) 0.1273(18) Uani 1 1 d . . . . .
H14D H 1.071080 0.506457 0.204230 0.191 Uiso 1 1 calc R U . . .
H14E H 0.956298 0.569997 0.254365 0.191 Uiso 1 1 calc R U . . .
H14F H 1.080583 0.603896 0.243442 0.191 Uiso 1 1 calc R U . . .
C15 C 0.3980(2) 0.23966(19) 0.06613(13) 0.0479(5) Uani 1 1 d . . . . .
C15B C 0.9565(2) 0.1950(2) 0.38737(12) 0.0489(6) Uani 1 1 d . . . . .
C16 C 0.4712(3) 0.2677(2) 0.01519(14) 0.0555(6) Uani 1 1 d . . . . .
H16 H 0.539768 0.215818 -0.007292 0.067 Uiso 1 1 calc R U . . .
C16B C 1.0493(3) 0.1225(3) 0.34652(15) 0.0641(7) Uani 1 1 d . . . . .
H16B H 1.108282 0.062542 0.363709 0.077 Uiso 1 1 calc R U . . .
C17 C 0.4420(4) 0.3739(3) -0.00230(18) 0.0760(9) Uani 1 1 d . . . . .
H17 H 0.489668 0.394641 -0.036917 0.091 Uiso 1 1 calc R U . . .
C17B C 1.0521(4) 0.1415(4) 0.27908(17) 0.0849(11) Uani 1 1 d . . . . .
H17B H 1.112087 0.093480 0.249956 0.102 Uiso 1 1 calc R U . . .
C18 C 0.3418(4) 0.4472(3) 0.0323(2) 0.0964(13) Uani 1 1 d . . . . .
H18 H 0.319166 0.519201 0.021557 0.116 Uiso 1 1 calc R U . . .
C18B C 0.9663(4) 0.2312(4) 0.25603(17) 0.0901(12) Uani 1 1 d . . . . .
H18B H 0.966141 0.245047 0.210917 0.108 Uiso 1 1 calc R U . . .
C19 C 0.2754(4) 0.4132(3) 0.0828(3) 0.1037(15) Uani 1 1 d . . . . .
H19 H 0.208205 0.464501 0.106513 0.124 Uiso 1 1 calc R U . . .
C19B C 0.8807(4) 0.3001(3) 0.29977(18) 0.0813(10) Uani 1 1 d . . . . .
H19B H 0.823606 0.361797 0.283273 0.098 Uiso 1 1 calc R U . . .
C21 C 0.3299(3) 0.1628(2) -0.09685(13) 0.0532(6) Uani 1 1 d . . . . .
C21B C 0.9285(3) -0.0805(2) 0.36852(13) 0.0568(6) Uani 1 1 d . . . . .
N26 N 0.4515(3) 0.1442(2) -0.12033(13) 0.0660(6) Uani 1 1 d . . . . .
C22B C 0.8703(4) -0.0857(3) 0.31218(17) 0.0843(10) Uani 1 1 d . . . . .
H22B H 0.781048 -0.058429 0.311289 0.101 Uiso 1 1 calc R U . . .
C25 C 0.4775(4) 0.2116(3) -0.16461(19) 0.0842(10) Uani 1 1 d . . . . .
H25 H 0.562560 0.199100 -0.181473 0.101 Uiso 1 1 calc R U . . .
C23B C 0.9497(6) -0.1333(4) 0.25617(18) 0.1023(14) Uani 1 1 d . . . . .
H23B H 0.913437 -0.138719 0.217235 0.123 Uiso 1 1 calc R U . . .
C24 C 0.3840(6) 0.2982(4) -0.1861(2) 0.1113(16) Uani 1 1 d . . . . .
H24 H 0.405045 0.344027 -0.217052 0.134 Uiso 1 1 calc R U . . .
C24B C 1.0793(5) -0.1716(3) 0.25856(18) 0.0920(12) Uani 1 1 d . . . . .
H24B H 1.133326 -0.202084 0.221355 0.110 Uiso 1 1 calc R U . . .
C23 C 0.2613(6) 0.3165(5) -0.1620(3) 0.144(2) Uani 1 1 d . . . . .
H23 H 0.196498 0.375742 -0.175919 0.173 Uiso 1 1 calc R U . . .
C25B C 1.1285(4) -0.1643(3) 0.31670(18) 0.0845(10) Uani 1 1 d . . . . .
H25B H 1.217534 -0.192160 0.318452 0.101 Uiso 1 1 calc R U . . .
N1 N 0.66704(19) 0.11512(17) 0.11389(10) 0.0481(5) Uani 1 1 d . . . . .
N1B N 1.1824(2) 0.18551(19) 0.47496(11) 0.0542(5) Uani 1 1 d . . . . .
N20 N 0.3000(3) 0.3106(2) 0.10097(16) 0.0782(8) Uani 1 1 d . . . . .
N20B N 0.8733(2) 0.2848(2) 0.36556(12) 0.0653(6) Uani 1 1 d . . . . .
C22 C 0.2313(4) 0.2479(3) -0.1167(3) 0.1065(16) Uani 1 1 d . . . . .
H22 H 0.146337 0.258915 -0.100016 0.128 Uiso 1 1 calc R U . . .
N26B N 1.0566(2) -0.1194(2) 0.37155(12) 0.0660(6) Uani 1 1 d . . . . .
B1 B 0.5272(4) 0.0455(4) 0.6667(2) 0.0831(12) Uani 1 1 d . . . . .
B2 B 0.1562(3) 0.7488(3) 0.07307(18) 0.0613(8) Uani 1 1 d . . . . .
F1 F 0.4652(7) 0.1475(5) 0.6621(3) 0.305(4) Uani 1 1 d . . . . .
F2 F 0.4556(5) 0.0099(7) 0.7040(2) 0.295(4) Uani 1 1 d . . . . .
F3 F 0.5326(4) 0.0152(4) 0.60534(15) 0.1695(15) Uani 1 1 d . . . . .
F4 F 0.6343(3) 0.0378(4) 0.6890(2) 0.1976(19) Uani 1 1 d . . . . .
F5 F 0.0637(2) 0.8406(2) 0.09299(16) 0.1230(10) Uani 1 1 d . . . . .
F6 F 0.1859(4) 0.7431(5) 0.01055(16) 0.220(2) Uani 1 1 d . . . . .
F7 F 0.1005(3) 0.6753(3) 0.0866(3) 0.1914(19) Uani 1 1 d . . . . .
F8 F 0.2609(2) 0.7288(3) 0.10601(17) 0.1485(12) Uani 1 1 d . . . . .
P1 P 0.43833(5) 0.09921(5) 0.08999(3) 0.03952(14) Uani 1 1 d . . . . .
P1B P 0.94647(6) 0.17170(5) 0.47675(3) 0.04337(15) Uani 1 1 d . . . . .
P2 P 0.30749(6) 0.06502(5) -0.03611(3) 0.04270(14) Uani 1 1 d . . . . .
P2B P 0.84259(6) -0.01710(6) 0.44602(3) 0.04778(16) Uani 1 1 d . . . . .
Ni1 Ni 0.500000 0.000000 0.000000 0.03555(11) Uani 1 2 d S . P . .
Ni2 Ni 1.000000 0.000000 0.500000 0.04090(11) Uani 1 2 d S . P . .

loop_
_atom_site_aniso_label
_atom_site_aniso_U_11
_atom_site_aniso_U_22
_atom_site_aniso_U_33
_atom_site_aniso_U_23
_atom_site_aniso_U_13
_atom_site_aniso_U_12
C1 0.0430(13) 0.0647(16) 0.0630(16) -0.0091(13) -0.0083(12) -0.0213(12)
C1B 0.0456(14) 0.0737(18) 0.0693(18) 0.0103(14) -0.0159(13) -0.0271(13)
C2 0.0521(14) 0.0567(14) 0.0407(12) -0.0054(10) -0.0033(10) -0.0231(11)
C2B 0.0519(14) 0.0555(15) 0.0522(14) -0.0006(11) -0.0064(11) -0.0200(12)
C3 0.0497(14) 0.0626(15) 0.0448(13) -0.0059(11) 0.0102(11) -0.0254(12)
C3B 0.0420(13) 0.0593(16) 0.0582(16) -0.0056(12) 0.0059(11) -0.0023(11)
C4 0.0523(14) 0.0651(16) 0.0577(15) -0.0068(12) 0.0158(12) -0.0323(13)
C4B 0.0349(12) 0.0774(19) 0.0695(18) 0.0028(15) 0.0125(12) -0.0022(12)
C5 0.0394(13) 0.089(2) 0.075(2) -0.0186(16) 0.0087(13) -0.0251(14)
C5B 0.0332(13) 0.081(2) 0.095(2) 0.0195(17) -0.0065(14) -0.0113(13)
C6 0.0347(12) 0.0636(16) 0.0683(17) -0.0138(13) -0.0042(11) -0.0054(11)
C6B 0.0408(13) 0.0717(18) 0.0740(19) 0.0151(14) -0.0211(13) -0.0199(12)
C7 0.0584(17) 0.0744(19) 0.078(2) -0.0153(16) -0.0185(15) -0.0289(15)
C7B 0.0640(19) 0.092(2) 0.090(2) 0.0248(19) -0.0216(17) -0.0473(18)
C8 0.0579(16) 0.0677(18) 0.0641(17) -0.0113(14) -0.0113(13) -0.0326(14)
C8B 0.0535(16) 0.0690(18) 0.075(2) 0.0104(15) -0.0067(14) -0.0344(14)
C9 0.086(2) 0.077(2) 0.066(2) -0.0002(16) -0.0168(17) -0.0359(18)
C9B 0.094(3) 0.078(2) 0.077(2) -0.0027(18) -0.0007(19) -0.042(2)
C10 0.090(3) 0.105(3) 0.071(2) -0.025(2) 0.0146(19) -0.052(2)
C10B 0.101(3) 0.0579(19) 0.104(3) 0.0003(19) -0.008(2) -0.0214(19)
C11 0.072(2) 0.070(2) 0.113(3) -0.022(2) -0.003(2) -0.0341(18)
C11B 0.092(3) 0.074(2) 0.089(3) 0.0169(19) -0.019(2) -0.039(2)
C12 0.127(3) 0.059(2) 0.096(3) -0.0030(19) -0.017(3) -0.038(2)
C12B 0.088(2) 0.084(2) 0.069(2) 0.0048(17) 0.0001(17) -0.043(2)
C13 0.112(3) 0.071(2) 0.068(2) -0.0064(16) -0.0020(19) -0.048(2)
C13B 0.0636(18) 0.0643(18) 0.089(2) 0.0024(17) 0.0019(16) -0.0277(15)
C14 0.084(3) 0.099(3) 0.191(6) -0.050(3) 0.020(3) -0.029(2)
C14B 0.146(5) 0.112(4) 0.126(4) 0.045(3) -0.048(4) -0.039(3)
C15 0.0463(13) 0.0449(13) 0.0525(14) -0.0075(10) -0.0008(10) -0.0153(10)
C15B 0.0410(12) 0.0627(15) 0.0461(13) -0.0013(11) -0.0021(10) -0.0213(11)
C16 0.0583(15) 0.0509(14) 0.0589(16) -0.0009(12) -0.0021(12) -0.0207(12)
C16B 0.0618(17) 0.0755(19) 0.0568(16) -0.0123(14) 0.0141(13) -0.0288(15)
C17 0.089(2) 0.066(2) 0.081(2) 0.0142(17) -0.0084(18) -0.0357(18)
C17B 0.101(3) 0.109(3) 0.0578(19) -0.0199(19) 0.0230(19) -0.058(2)
C18 0.098(3) 0.0460(18) 0.140(4) 0.009(2) -0.009(3) -0.0169(18)
C18B 0.107(3) 0.145(4) 0.0466(18) 0.005(2) -0.0075(19) -0.079(3)
C19 0.091(3) 0.0492(19) 0.153(4) -0.019(2) 0.032(3) -0.0075(18)
C19B 0.079(2) 0.112(3) 0.062(2) 0.0280(19) -0.0229(17) -0.042(2)
C21 0.0564(15) 0.0537(14) 0.0525(15) 0.0034(11) -0.0168(12) -0.0193(12)
C21B 0.0683(17) 0.0615(16) 0.0473(14) 0.0037(12) -0.0136(12) -0.0284(14)
N26 0.0666(15) 0.0638(15) 0.0679(16) 0.0095(12) 0.0021(12) -0.0240(12)
C22B 0.091(2) 0.104(3) 0.062(2) -0.0027(18) -0.0271(18) -0.031(2)
C25 0.095(3) 0.086(2) 0.079(2) 0.0203(19) 0.002(2) -0.043(2)
C23B 0.149(4) 0.118(3) 0.0452(19) -0.0088(19) -0.022(2) -0.046(3)
C24 0.131(4) 0.118(4) 0.105(3) 0.061(3) -0.040(3) -0.065(3)
C24B 0.125(4) 0.088(3) 0.054(2) -0.0113(17) 0.006(2) -0.025(2)
C23 0.113(4) 0.135(4) 0.184(6) 0.105(4) -0.064(4) -0.032(3)
C25B 0.086(2) 0.093(3) 0.063(2) -0.0137(18) 0.0083(17) -0.017(2)
N1 0.0422(10) 0.0548(12) 0.0526(12) -0.0078(9) -0.0045(9) -0.0225(9)
N1B 0.0417(11) 0.0660(14) 0.0614(13) 0.0103(11) -0.0093(10) -0.0258(10)
N20 0.0699(17) 0.0532(14) 0.101(2) -0.0198(14) 0.0258(15) -0.0122(12)
N20B 0.0543(13) 0.0806(17) 0.0578(14) 0.0127(12) -0.0104(11) -0.0167(12)
C22 0.063(2) 0.105(3) 0.148(4) 0.065(3) -0.036(2) -0.020(2)
N26B 0.0613(15) 0.0804(17) 0.0522(14) -0.0114(12) 0.0014(11) -0.0184(13)
B1 0.063(2) 0.112(3) 0.065(2) 0.002(2) 0.0021(18) -0.017(2)
B2 0.0545(18) 0.0622(19) 0.067(2) -0.0038(16) -0.0051(15) -0.0184(15)
F1 0.340(8) 0.189(5) 0.262(6) -0.030(5) -0.014(6) 0.083(5)
F2 0.263(5) 0.615(12) 0.126(3) 0.142(5) -0.045(3) -0.307(7)
F3 0.205(4) 0.246(4) 0.0834(19) -0.015(2) 0.000(2) -0.111(3)
F4 0.101(2) 0.289(6) 0.216(4) -0.010(4) -0.058(3) -0.069(3)
F5 0.0919(16) 0.0899(16) 0.169(3) -0.0363(16) -0.0377(16) 0.0053(13)
F6 0.170(3) 0.358(7) 0.0756(19) 0.015(3) 0.020(2) -0.017(4)
F7 0.116(2) 0.100(2) 0.365(6) 0.023(3) -0.006(3) -0.0491(19)
F8 0.0744(15) 0.200(3) 0.152(3) -0.027(2) -0.0394(16) -0.0082(18)
P1 0.0370(3) 0.0446(3) 0.0382(3) -0.0055(2) 0.0036(2) -0.0164(2)
P1B 0.0334(3) 0.0502(3) 0.0430(3) -0.0029(3) 0.0002(2) -0.0094(2)
P2 0.0345(3) 0.0466(3) 0.0456(3) -0.0038(2) -0.0043(2) -0.0109(2)
P2B 0.0380(3) 0.0594(4) 0.0484(3) 0.0048(3) -0.0106(3) -0.0175(3)
Ni1 0.03102(19) 0.0395(2) 0.0354(2) -0.00231(15) 0.00001(14) -0.01099(15)
Ni2 0.02953(19) 0.0494(2) 0.0420(2) -0.00186(17) -0.00366(16) -0.01011(16)

loop_
_atom_type_symbol
_atom_type_description
_atom_type_scat_dispersion_real
_atom_type_scat_dispersion_imag
_atom_type_scat_source
C C 0.0033 0.0016 'International Tables Vol C Tables 4.2.6.8 and 6.1.1.4'
H H 0.0000 0.0000 'International Tables Vol C Tables 4.2.6.8 and 6.1.1.4'
N N 0.0061 0.0033 'International Tables Vol C Tables 4.2.6.8 and 6.1.1.4'
O O 0.0106 0.0060 'International Tables Vol C Tables 4.2.6.8 and 6.1.1.4'
B B 0.0013 0.0007 'International Tables Vol C Tables 4.2.6.8 and 6.1.1.4'
F F 0.0171 0.0103 'International Tables Vol C Tables 4.2.6.8 and 6.1.1.4'
P P 0.1023 0.0942 'International Tables Vol C Tables 4.2.6.8 and 6.1.1.4'
Ni Ni 0.3393 1.1124 'International Tables Vol C Tables 4.2.6.8 and 6.1.1.4'

loop_
_geom_angle_atom_site_label_1
_geom_angle_atom_site_label_2
_geom_angle_atom_site_label_3
_geom_angle
_geom_angle_site_symmetry_1
_geom_angle_site_symmetry_3
_geom_angle_publ_flag
N1 C1 P2 116.59(17) 2_655 . ?
N1 C1 H1A 108.1 2_655 . ?
P2 C1 H1A 108.1 . . ?
N1 C1 H1B 108.1 2_655 . ?
P2 C1 H1B 108.1 . . ?
H1A C1 H1B 107.3 . . ?
N1B C1B P2B 115.51(17) 2_756 . ?
N1B C1B H1B1 108.4 2_756 . ?
P2B C1B H1B1 108.4 . . ?
N1B C1B H1B2 108.4 2_756 . ?
P2B C1B H1B2 108.4 . . ?
H1B1 C1B H1B2 107.5 . . ?
N1 C2 P1 108.64(16) . . ?
N1 C2 H2A 110.0 . . ?
P1 C2 H2A 110.0 . . ?
N1 C2 H2B 110.0 . . ?
P1 C2 H2B 110.0 . . ?
H2A C2 H2B 108.3 . . ?
N1B C2B P1B 107.12(18) . . ?
N1B C2B H2B1 110.3 . . ?
P1B C2B H2B1 110.3 . . ?
N1B C2B H2B2 110.3 . . ?
P1B C2B H2B2 110.3 . . ?
H2B1 C2B H2B2 108.5 . . ?
C4 C3 P1 116.37(18) . . ?
C4 C3 H3A 108.2 . . ?
P1 C3 H3A 108.2 . . ?
C4 C3 H3B 108.2 . . ?
P1 C3 H3B 108.2 . . ?
H3A C3 H3B 107.3 . . ?
C4B C3B P1B 116.1(2) . . ?
C4B C3B H3B1 108.3 . . ?
P1B C3B H3B1 108.3 . . ?
C4B C3B H3B2 108.3 . . ?
P1B C3B H3B2 108.3 . . ?
H3B1 C3B H3B2 107.4 . . ?
C5 C4 C3 114.9(2) . . ?
C5 C4 H4A 108.5 . . ?
C3 C4 H4A 108.5 . . ?
C5 C4 H4B 108.5 . . ?
C3 C4 H4B 108.5 . . ?
H4A C4 H4B 107.5 . . ?
C5B C4B C3B 115.0(3) . . ?
C5B C4B H4B1 108.5 . . ?
C3B C4B H4B1 108.5 . . ?
C5B C4B H4B2 108.5 . . ?
C3B C4B H4B2 108.5 . . ?
H4B1 C4B H4B2 107.5 . . ?
C4 C5 C6 115.1(2) . . ?
C4 C5 H5A 108.5 . . ?
C6 C5 H5A 108.5 . . ?
C4 C5 H5B 108.5 . . ?
C6 C5 H5B 108.5 . . ?
H5A C5 H5B 107.5 . . ?
C4B C5B C6B 116.5(2) . . ?
C4B C5B H5B1 108.2 . . ?
C6B C5B H5B1 108.2 . . ?
C4B C5B H5B2 108.2 . . ?
C6B C5B H5B2 108.2 . . ?
H5B1 C5B H5B2 107.3 . . ?
C5 C6 P2 115.3(2) . . ?
C5 C6 H6A 108.4 . . ?
P2 C6 H6A 108.4 . . ?
C5 C6 H6B 108.4 . . ?
P2 C6 H6B 108.4 . . ?
H6A C6 H6B 107.5 . . ?
C5B C6B P2B 114.7(2) . . ?
C5B C6B H6B1 108.6 . . ?
P2B C6B H6B1 108.6 . . ?
C5B C6B H6B2 108.6 . . ?
P2B C6B H6B2 108.6 . . ?
H6B1 C6B H6B2 107.6 . . ?
N1 C7 C8 112.8(2) . . ?
N1 C7 H7A 109.0 . . ?
C8 C7 H7A 109.0 . . ?
N1 C7 H7B 109.0 . . ?
C8 C7 H7B 109.0 . . ?
H7A C7 H7B 107.8 . . ?
N1B C7B C8B 112.8(2) . . ?
N1B C7B H7B1 109.0 . . ?
C8B C7B H7B1 109.0 . . ?
N1B C7B H7B2 109.0 . . ?
C8B C7B H7B2 109.0 . . ?
H7B1 C7B H7B2 107.8 . . ?
C9 C8 C13 117.2(3) . . ?
C9 C8 C7 121.9(3) . . ?
C13 C8 C7 120.8(3) . . ?
C13B C8B C9B 117.8(3) . . ?
C13B C8B C7B 120.2(3) . . ?
C9B C8B C7B 122.0(3) . . ?
C8 C9 C10 121.2(3) . . ?
C8 C9 H9 119.4 . . ?
C10 C9 H9 119.4 . . ?
C10B C9B C8B 120.6(4) . . ?
C10B C9B H9B 119.7 . . ?
C8B C9B H9B 119.7 . . ?
C11 C10 C9 121.2(4) . . ?
C11 C10 H10 119.4 . . ?
C9 C10 H10 119.4 . . ?
C9B C10B C11B 122.0(4) . . ?
C9B C10B H10B 119.0 . . ?
C11B C10B H10B 119.0 . . ?
C10 C11 C12 117.5(4) . . ?
C10 C11 C14 121.3(4) . . ?
C12 C11 C14 121.1(4) . . ?
C10B C11B C12B 117.4(3) . . ?
C10B C11B C14B 121.8(4) . . ?
C12B C11B C14B 120.8(4) . . ?
C11 C12 C13 121.8(4) . . ?
C11 C12 H12 119.1 . . ?
C13 C12 H12 119.1 . . ?
C13B C12B C11B 121.2(4) . . ?
C13B C12B H12B 119.4 . . ?
C11B C12B H12B 119.4 . . ?
C8 C13 C12 121.0(4) . . ?
C8 C13 H13 119.5 . . ?
C12 C13 H13 119.5 . . ?
C12B C13B C8B 120.9(3) . . ?
C12B C13B H13B 119.6 . . ?
C8B C13B H13B 119.6 . . ?
C11 C14 H14A 109.5 . . ?
C11 C14 H14B 109.5 . . ?
H14A C14 H14B 109.5 . . ?
C11 C14 H14C 109.5 . . ?
H14A C14 H14C 109.5 . . ?
H14B C14 H14C 109.5 . . ?
C11B C14B H14D 109.5 . . ?
C11B C14B H14E 109.5 . . ?
H14D C14B H14E 109.5 . . ?
C11B C14B H14F 109.5 . . ?
H14D C14B H14F 109.5 . . ?
H14E C14B H14F 109.5 . . ?
N20 C15 C16 123.2(3) . . ?
N20 C15 P1 117.6(2) . . ?
C16 C15 P1 119.23(19) . . ?
N20B C15B C16B 123.4(3) . . ?
N20B C15B P1B 116.9(2) . . ?
C16B C15B P1B 119.7(2) . . ?
C15 C16 C17 119.3(3) . . ?
C15 C16 H16 120.4 . . ?
C17 C16 H16 120.4 . . ?
C15B C16B C17B 118.0(3) . . ?
C15B C16B H16B 121.0 . . ?
C17B C16B H16B 121.0 . . ?
C18 C17 C16 118.4(3) . . ?
C18 C17 H17 120.8 . . ?
C16 C17 H17 120.8 . . ?
C18B C17B C16B 119.2(3) . . ?
C18B C17B H17B 120.4 . . ?
C16B C17B H17B 120.4 . . ?
C17 C18 C19 118.7(3) . . ?
C17 C18 H18 120.6 . . ?
C19 C18 H18 120.6 . . ?
C17B C18B C19B 119.0(3) . . ?
C17B C18B H18B 120.5 . . ?
C19B C18B H18B 120.5 . . ?
N20 C19 C18 124.7(3) . . ?
N20 C19 H19 117.7 . . ?
C18 C19 H19 117.7 . . ?
N20B C19B C18B 124.1(4) . . ?
N20B C19B H19B 118.0 . . ?
C18B C19B H19B 118.0 . . ?
N26 C21 C22 122.4(3) . . ?
N26 C21 P2 113.8(2) . . ?
C22 C21 P2 123.8(3) . . ?
N26B C21B C22B 122.7(3) . . ?
N26B C21B P2B 112.8(2) . . ?
C22B C21B P2B 124.5(3) . . ?
C21 N26 C25 118.2(3) . . ?
C21B C22B C23B 117.7(4) . . ?
C21B C22B H22B 121.2 . . ?
C23B C22B H22B 121.2 . . ?
N26 C25 C24 122.4(4) . . ?
N26 C25 H25 118.8 . . ?
C24 C25 H25 118.8 . . ?
C24B C23B C22B 120.0(4) . . ?
C24B C23B H23B 120.0 . . ?
C22B C23B H23B 120.0 . . ?
C23 C24 C25 119.0(4) . . ?
C23 C24 H24 120.5 . . ?
C25 C24 H24 120.5 . . ?
C23B C24B C25B 118.3(4) . . ?
C23B C24B H24B 120.9 . . ?
C25B C24B H24B 120.9 . . ?
C24 C23 C22 120.0(4) . . ?
C24 C23 H23 120.0 . . ?
C22 C23 H23 120.0 . . ?
N26B C25B C24B 123.9(4) . . ?
N26B C25B H25B 118.1 . . ?
C24B C25B H25B 118.1 . . ?
C2 N1 C1 114.0(2) . 2_655 ?
C2 N1 C7 113.2(2) . . ?
C1 N1 C7 109.5(2) 2_655 . ?
C1B N1B C2B 113.1(2) 2_756 . ?
C1B N1B C7B 109.3(2) 2_756 . ?
C2B N1B C7B 113.6(2) . . ?
C15 N20 C19 115.7(3) . . ?
C15B N20B C19B 116.2(3) . . ?
C21 C22 C23 118.0(4) . . ?
C21 C22 H22 121.0 . . ?
C23 C22 H22 121.0 . . ?
C25B N26B C21B 117.4(3) . . ?
F2 B1 F4 114.3(5) . . ?
F2 B1 F1 105.3(6) . . ?
F4 B1 F1 106.3(6) . . ?
F2 B1 F3 112.1(5) . . ?
F4 B1 F3 116.3(4) . . ?
F1 B1 F3 100.7(5) . . ?
F6 B2 F7 105.7(5) . . ?
F6 B2 F8 111.1(4) . . ?
F7 B2 F8 109.9(4) . . ?
F6 B2 F5 113.7(4) . . ?
F7 B2 F5 103.6(3) . . ?
F8 B2 F5 112.3(3) . . ?
C3 P1 C15 109.43(12) . . ?
C3 P1 C2 102.06(12) . . ?
C15 P1 C2 99.46(12) . . ?
C3 P1 Ni1 116.90(9) . . ?
C15 P1 Ni1 108.54(8) . . ?
C2 P1 Ni1 118.87(9) . . ?
C3B P1B C2B 103.53(13) . . ?
C3B P1B C15B 107.27(13) . . ?
C2B P1B C15B 98.77(12) . . ?
C3B P1B Ni2 115.35(10) . . ?
C2B P1B Ni2 118.26(9) . . ?
C15B P1B Ni2 111.90(9) . . ?
C6 P2 C21 104.16(14) . . ?
C6 P2 C1 100.25(13) . . ?
C21 P2 C1 105.91(13) . . ?
C6 P2 Ni1 122.50(10) . . ?
C21 P2 Ni1 102.15(9) . . ?
C1 P2 Ni1 119.99(9) . . ?
C6B P2B C21B 104.52(14) . . ?
C6B P2B C1B 100.44(13) . . ?
C21B P2B C1B 106.29(14) . . ?
C6B P2B Ni2 122.51(10) . . ?
C21B P2B Ni2 102.33(9) . . ?
C1B P2B Ni2 119.09(9) . . ?
P2 Ni1 P2 180.0 . 2_655 ?
P2 Ni1 P1 88.23(2) . 2_655 ?
P2 Ni1 P1 91.77(2) 2_655 2_655 ?
P2 Ni1 P1 91.77(2) . . ?
P2 Ni1 P1 88.23(2) 2_655 . ?
P1 Ni1 P1 180.00(3) 2_655 . ?
P2B Ni2 P2B 180.0 . 2_756 ?
P2B Ni2 P1B 88.33(2) . 2_756 ?
P2B Ni2 P1B 91.67(2) 2_756 2_756 ?
P2B Ni2 P1B 91.67(2) . . ?
P2B Ni2 P1B 88.33(2) 2_756 . ?
P1B Ni2 P1B 180.0 2_756 . ?

loop_
_geom_bond_atom_site_label_1
_geom_bond_atom_site_label_2
_geom_bond_distance
_geom_bond_site_symmetry_2
_geom_bond_publ_flag
C1 N1 1.456(3) 2_655 ?
C1 P2 1.843(3) . ?
C1 H1A 0.9700 . ?
C1 H1B 0.9700 . ?
C1B N1B 1.453(3) 2_756 ?
C1B P2B 1.836(3) . ?
C1B H1B1 0.9700 . ?
C1B H1B2 0.9700 . ?
C2 N1 1.452(3) . ?
C2 P1 1.831(3) . ?
C2 H2A 0.9700 . ?
C2 H2B 0.9700 . ?
C2B N1B 1.453(3) . ?
C2B P1B 1.835(3) . ?
C2B H2B1 0.9700 . ?
C2B H2B2 0.9700 . ?
C3 C4 1.529(4) . ?
C3 P1 1.823(2) . ?
C3 H3A 0.9700 . ?
C3 H3B 0.9700 . ?
C3B C4B 1.525(4) . ?
C3B P1B 1.827(2) . ?
C3B H3B1 0.9700 . ?
C3B H3B2 0.9700 . ?
C4 C5 1.518(4) . ?
C4 H4A 0.9700 . ?
C4 H4B 0.9700 . ?
C4B C5B 1.514(5) . ?
C4B H4B1 0.9700 . ?
C4B H4B2 0.9700 . ?
C5 C6 1.520(4) . ?
C5 H5A 0.9700 . ?
C5 H5B 0.9700 . ?
C5B C6B 1.528(5) . ?
C5B H5B1 0.9700 . ?
C5B H5B2 0.9700 . ?
C6 P2 1.821(3) . ?
C6 H6A 0.9700 . ?
C6 H6B 0.9700 . ?
C6B P2B 1.827(3) . ?
C6B H6B1 0.9700 . ?
C6B H6B2 0.9700 . ?
C7 N1 1.471(3) . ?
C7 C8 1.505(4) . ?
C7 H7A 0.9700 . ?
C7 H7B 0.9700 . ?
C7B N1B 1.487(3) . ?
C7B C8B 1.499(4) . ?
C7B H7B1 0.9700 . ?
C7B H7B2 0.9700 . ?
C8 C9 1.371(4) . ?
C8 C13 1.380(5) . ?
C8B C13B 1.378(5) . ?
C8B C9B 1.377(5) . ?
C9 C10 1.386(5) . ?
C9 H9 0.9300 . ?
C9B C10B 1.370(5) . ?
C9B H9B 0.9300 . ?
C10 C11 1.368(6) . ?
C10 H10 0.9300 . ?
C10B C11B 1.368(5) . ?
C10B H10B 0.9300 . ?
C11 C12 1.363(6) . ?
C11 C14 1.522(5) . ?
C11B C12B 1.376(5) . ?
C11B C14B 1.516(5) . ?
C12 C13 1.375(5) . ?
C12 H12 0.9300 . ?
C12B C13B 1.376(5) . ?
C12B H12B 0.9300 . ?
C13 H13 0.9300 . ?
C13B H13B 0.9300 . ?
C14 H14A 0.9600 . ?
C14 H14B 0.9600 . ?
C14 H14C 0.9600 . ?
C14B H14D 0.9600 . ?
C14B H14E 0.9600 . ?
C14B H14F 0.9600 . ?
C15 N20 1.335(3) . ?
C15 C16 1.373(4) . ?
C15 P1 1.831(3) . ?
C15B N20B 1.337(4) . ?
C15B C16B 1.378(4) . ?
C15B P1B 1.833(3) . ?
C16 C17 1.382(4) . ?
C16 H16 0.9300 . ?
C16B C17B 1.386(5) . ?
C16B H16B 0.9300 . ?
C17 C18 1.358(5) . ?
C17 H17 0.9300 . ?
C17B C18B 1.357(6) . ?
C17B H17B 0.9300 . ?
C18 C19 1.360(6) . ?
C18 H18 0.9300 . ?
C18B C19B 1.355(6) . ?
C18B H18B 0.9300 . ?
C19 N20 1.346(5) . ?
C19 H19 0.9300 . ?
C19B N20B 1.345(4) . ?
C19B H19B 0.9300 . ?
C21 N26 1.324(4) . ?
C21 C22 1.367(4) . ?
C21 P2 1.828(3) . ?
C21B N26B 1.339(4) . ?
C21B C22B 1.372(4) . ?
C21B P2B 1.831(3) . ?
N26 C25 1.331(4) . ?
C22B C23B 1.397(6) . ?
C22B H22B 0.9300 . ?
C25 C24 1.360(6) . ?
C25 H25 0.9300 . ?
C23B C24B 1.353(6) . ?
C23B H23B 0.9300 . ?
C24 C23 1.339(7) . ?
C24 H24 0.9300 . ?
C24B C25B 1.359(5) . ?
C24B H24B 0.9300 . ?
C23 C22 1.373(6) . ?
C23 H23 0.9300 . ?
C25B N26B 1.337(4) . ?
C25B H25B 0.9300 . ?
C22 H22 0.9300 . ?
B1 F2 1.240(5) . ?
B1 F4 1.270(5) . ?
B1 F1 1.306(7) . ?
B1 F3 1.307(5) . ?
B2 F6 1.280(5) . ?
B2 F7 1.321(4) . ?
B2 F8 1.330(4) . ?
B2 F5 1.349(4) . ?
P1 Ni1 2.1984(6) . ?
P1B Ni2 2.2066(7) . ?
P2 Ni1 2.1939(7) . ?
P2B Ni2 2.2007(7) . ?

loop_
_geom_torsion_atom_site_label_1
_geom_torsion_atom_site_label_2
_geom_torsion_atom_site_label_3
_geom_torsion_atom_site_label_4
_geom_torsion
_geom_torsion_site_symmetry_1
_geom_torsion_site_symmetry_2
_geom_torsion_site_symmetry_3
_geom_torsion_site_symmetry_4
_geom_torsion_publ_flag
P1 C3 C4 C5 -84.6(3) . . . . ?
P1B C3B C4B C5B -81.4(3) . . . . ?
C3 C4 C5 C6 52.8(3) . . . . ?
C3B C4B C5B C6B 57.5(4) . . . . ?
C4 C5 C6 P2 51.1(3) . . . . ?
C4B C5B C6B P2B 46.3(4) . . . . ?
N1 C7 C8 C9 103.0(3) . . . . ?
N1 C7 C8 C13 -74.7(4) . . . . ?
N1B C7B C8B C13B -78.4(4) . . . . ?
N1B C7B C8B C9B 100.3(4) . . . . ?
C13 C8 C9 C10 -0.2(5) . . . . ?
C7 C8 C9 C10 -178.0(3) . . . . ?
C13B C8B C9B C10B 1.5(5) . . . . ?
C7B C8B C9B C10B -177.2(3) . . . . ?
C8 C9 C10 C11 0.5(5) . . . . ?
C8B C9B C10B C11B -0.9(6) . . . . ?
C9 C10 C11 C12 -0.4(6) . . . . ?
C9 C10 C11 C14 177.9(4) . . . . ?
C9B C10B C11B C12B -0.9(6) . . . . ?
C9B C10B C11B C14B 178.4(4) . . . . ?
C10 C11 C12 C13 0.0(6) . . . . ?
C14 C11 C12 C13 -178.3(4) . . . . ?
C10B C11B C12B C13B 2.0(5) . . . . ?
C14B C11B C12B C13B -177.3(4) . . . . ?
C9 C8 C13 C12 -0.2(5) . . . . ?
C7 C8 C13 C12 177.6(3) . . . . ?
C11 C12 C13 C8 0.3(6) . . . . ?
C11B C12B C13B C8B -1.4(5) . . . . ?
C9B C8B C13B C12B -0.4(5) . . . . ?
C7B C8B C13B C12B 178.3(3) . . . . ?
N20 C15 C16 C17 -1.2(5) . . . . ?
P1 C15 C16 C17 -179.2(2) . . . . ?
N20B C15B C16B C17B -3.2(4) . . . . ?
P1B C15B C16B C17B 178.6(2) . . . . ?
C15 C16 C17 C18 0.6(5) . . . . ?
C15B C16B C17B C18B 1.5(5) . . . . ?
C16 C17 C18 C19 0.5(6) . . . . ?
C16B C17B C18B C19B 0.5(6) . . . . ?
C17 C18 C19 N20 -1.2(8) . . . . ?
C17B C18B C19B N20B -1.2(6) . . . . ?
C22 C21 N26 C25 0.3(5) . . . . ?
P2 C21 N26 C25 -179.6(3) . . . . ?
N26B C21B C22B C23B -0.3(6) . . . . ?
P2B C21B C22B C23B 177.6(3) . . . . ?
C21 N26 C25 C24 0.2(6) . . . . ?
C21B C22B C23B C24B -0.6(6) . . . . ?
N26 C25 C24 C23 -0.1(8) . . . . ?
C22B C23B C24B C25B 1.4(7) . . . . ?
C25 C24 C23 C22 -0.5(10) . . . . ?
C23B C24B C25B N26B -1.5(7) . . . . ?
P1 C2 N1 C1 -82.6(2) . . . 2_655 ?
P1 C2 N1 C7 151.3(2) . . . . ?
C8 C7 N1 C2 -58.0(3) . . . . ?
C8 C7 N1 C1 173.6(3) . . . 2_655 ?
P1B C2B N1B C1B -86.6(2) . . . 2_756 ?
P1B C2B N1B C7B 148.1(2) . . . . ?
C8B C7B N1B C1B 171.2(3) . . . 2_756 ?
C8B C7B N1B C2B -61.5(4) . . . . ?
C16 C15 N20 C19 0.5(5) . . . . ?
P1 C15 N20 C19 178.5(3) . . . . ?
C18 C19 N20 C15 0.7(7) . . . . ?
C16B C15B N20B C19B 2.6(4) . . . . ?
P1B C15B N20B C19B -179.1(2) . . . . ?
C18B C19B N20B C15B -0.3(5) . . . . ?
N26 C21 C22 C23 -0.9(7) . . . . ?
P2 C21 C22 C23 179.0(4) . . . . ?
C24 C23 C22 C21 1.0(9) . . . . ?
C24B C25B N26B C21B 0.6(6) . . . . ?
C22B C21B N26B C25B 0.3(5) . . . . ?
P2B C21B N26B C25B -177.8(3) . . . . ?
C4 C3 P1 C15 112.6(2) . . . . ?
C4 C3 P1 C2 -142.8(2) . . . . ?
C4 C3 P1 Ni1 -11.3(3) . . . . ?
N20 C15 P1 C3 15.6(3) . . . . ?
C16 C15 P1 C3 -166.3(2) . . . . ?
N20 C15 P1 C2 -90.9(2) . . . . ?
C16 C15 P1 C2 87.2(2) . . . . ?
N20 C15 P1 Ni1 144.2(2) . . . . ?
C16 C15 P1 Ni1 -37.7(2) . . . . ?
N1 C2 P1 C3 -175.64(18) . . . . ?
N1 C2 P1 C15 -63.28(19) . . . . ?
N1 C2 P1 Ni1 54.1(2) . . . . ?
C4B C3B P1B C2B -148.8(2) . . . . ?
C4B C3B P1B C15B 107.4(2) . . . . ?
C4B C3B P1B Ni2 -18.0(3) . . . . ?
N1B C2B P1B C3B -179.61(18) . . . . ?
N1B C2B P1B C15B -69.36(19) . . . . ?
N1B C2B P1B Ni2 51.4(2) . . . . ?
N20B C15B P1B C3B 20.8(2) . . . . ?
C16B C15B P1B C3B -160.8(2) . . . . ?
N20B C15B P1B C2B -86.4(2) . . . . ?
C16B C15B P1B C2B 92.0(2) . . . . ?
N20B C15B P1B Ni2 148.27(19) . . . . ?
C16B C15B P1B Ni2 -33.4(2) . . . . ?
C5 C6 P2 C21 179.9(2) . . . . ?
C5 C6 P2 C1 70.4(2) . . . . ?
C5 C6 P2 Ni1 -65.4(2) . . . . ?
N26 C21 P2 C6 151.1(2) . . . . ?
C22 C21 P2 C6 -28.8(4) . . . . ?
N26 C21 P2 C1 -103.7(2) . . . . ?
C22 C21 P2 C1 76.4(4) . . . . ?
N26 C21 P2 Ni1 22.7(2) . . . . ?
C22 C21 P2 Ni1 -157.2(3) . . . . ?
N1 C1 P2 C6 -163.4(2) 2_655 . . . ?
N1 C1 P2 C21 88.5(2) 2_655 . . . ?
N1 C1 P2 Ni1 -26.1(3) 2_655 . . . ?
C5B C6B P2B C21B -179.7(2) . . . . ?
C5B C6B P2B C1B 70.3(2) . . . . ?
C5B C6B P2B Ni2 -64.5(2) . . . . ?
N26B C21B P2B C6B 142.6(2) . . . . ?
C22B C21B P2B C6B -35.5(3) . . . . ?
N26B C21B P2B C1B -111.7(2) . . . . ?
C22B C21B P2B C1B 70.2(3) . . . . ?
N26B C21B P2B Ni2 13.9(2) . . . . ?
C22B C21B P2B Ni2 -164.2(3) . . . . ?
N1B C1B P2B C6B -160.5(2) 2_756 . . . ?
N1B C1B P2B C21B 90.8(2) 2_756 . . . ?
N1B C1B P2B Ni2 -23.8(3) 2_756 . . . ?
